data_8100643
loop_
_publ_author_name
'Courtney, S. C.'
'Murray, K. S.'
'Tiekink, E. R. T.'

_publ_section_title
;
Crystal structure of of N,N'-1,3-diamino-2-\m-propanolato-bis
(salicylideneamino)-\m-pyrazolato-dicopper(II), C~20~H~22~Cu~2~N~4~O~3~
;
_journal_issue 2
_journal_name_full 'Zeitschrift f\"ur Kristallographie - New Crystal Structures'
_journal_page_first 217
_journal_page_last 218
_journal_volume 217
_journal_year 2002
_chemical_formula_moiety 'C20 H22 Cu2 N4 O3'
_chemical_formula_sum 'C20 H22 Cu2 N4 O3'
_chemical_formula_weight 493.51
_space_group_IT_number 14
_symmetry_cell_setting monoclinic
_symmetry_space_group_name_Hall '-P 2ybc'
_symmetry_space_group_name_H-M 'P 1 21/c 1'
_cell_angle_alpha 90
_cell_angle_beta 99.94(1)
_cell_angle_gamma 90
_cell_formula_units_Z 4
_cell_length_a 9.975(2)
_cell_length_b 19.245(2)
_cell_length_c 10.244(2)
_cell_measurement_temperature 293
_cell_volume 1937.0(6)
_diffrn_ambient_temperature 293
_exptl_crystal_density_diffrn 1.692
_cod_original_sg_symbol_H-M 'P 21/c'
_cod_database_code 8100643

loop_
_symmetry_equiv_pos_as_xyz
'  +x,  +y,  +z'
'  -x,1/2+y,1/2-z'
'  -x,  -y,  -z'
'  +x,1/2-y,1/2+z'

loop_
_atom_site_label
_atom_site_type_symbol
_atom_site_fract_x
_atom_site_fract_y
_atom_site_fract_z
_atom_site_U_iso_or_equiv
_atom_site_adp_type
_atom_site_occupancy
_atom_site_symmetry_multiplicity
_atom_site_calc_flag
_atom_site_refinement_flags
_atom_site_disorder_assembly
_atom_site_disorder_group
Cu1 Cu 0.12169(5) 0.06618(3) 0.54966(5) 0.04463(16) Uani 1 4 d . . .
Cu2 Cu 0.29709(5) -0.02676(3) 0.36141(5) 0.04340(16) Uani 1 4 d . . .
O1 O 0.0619(3) 0.15340(16) 0.5982(3) 0.0565(9) Uani 1 4 d . . .
O2 O 0.1935(3) -0.02023(15) 0.5027(3) 0.0468(7) Uani 1 4 d . . .
O3 O 0.4134(3) -0.02599(16) 0.2345(3) 0.0552(8) Uani 1 4 d . . .
N1 N 0.1008(4) 0.0152(2) 0.7139(4) 0.0503(10) Uani 1 4 d . . .
H1N H 0.0208 -0.0086 0.6977 0.068(3) Uiso 1 4 calc R . .
N2 N 0.3794(4) -0.10969(18) 0.4601(4) 0.0468(9) Uani 1 4 d . . .
H2N H 0.3312 -0.1481 0.4284 0.068(3) Uiso 1 4 calc R . .
N3 N 0.1448(4) 0.10020(19) 0.3747(3) 0.0449(9) Uani 1 4 d . . .
N4 N 0.2116(4) 0.06043(19) 0.2960(3) 0.0439(9) Uani 1 4 d . . .
C1 C -0.0202(5) 0.1597(3) 0.6852(5) 0.0565(13) Uani 1 4 d . . .
C2 C -0.1161(5) 0.2128(3) 0.6691(6) 0.0690(16) Uani 1 4 d . . .
H2 H -0.1212 0.2426 0.5969 0.054(3) Uiso 1 4 calc R . .
C3 C -0.2033(6) 0.2222(4) 0.7574(8) 0.091(2) Uani 1 4 d . . .
H3 H -0.2647 0.2589 0.7446 0.054(3) Uiso 1 4 calc R . .
C4 C -0.2026(7) 0.1796(4) 0.8624(8) 0.094(2) Uani 1 4 d . . .
H4 H -0.2639 0.1857 0.9203 0.054(3) Uiso 1 4 calc R . .
C5 C -0.1073(6) 0.1265(3) 0.8805(6) 0.0784(18) Uani 1 4 d . . .
H5 H -0.1060 0.0965 0.9518 0.054(3) Uiso 1 4 calc R . .
C6 C -0.0139(5) 0.1163(3) 0.7965(5) 0.0599(14) Uani 1 4 d . . .
C7 C 0.0966(6) 0.0626(3) 0.8270(4) 0.0643(14) Uani 1 4 d . . .
H7A H 0.1838 0.0858 0.8500 0.068(3) Uiso 1 4 calc R . .
H7B H 0.0817 0.0356 0.9032 0.068(3) Uiso 1 4 calc R . .
C8 C 0.2134(5) -0.0362(2) 0.7354(4) 0.0532(13) Uani 1 4 d . . .
H8A H 0.1963 -0.0708 0.7994 0.068(3) Uiso 1 4 calc R . .
H8B H 0.2986 -0.0131 0.7699 0.068(3) Uiso 1 4 calc R . .
C9 C 0.2230(4) -0.0710(2) 0.6046(4) 0.0465(11) Uani 1 4 d . . .
H9 H 0.1565 -0.1089 0.5882 0.068(3) Uiso 1 4 calc R . .
C10 C 0.3648(4) -0.0989(2) 0.6007(4) 0.0501(12) Uani 1 4 d . . .
H10A H 0.4328 -0.0662 0.6425 0.068(3) Uiso 1 4 calc R . .
H10B H 0.3782 -0.1426 0.6485 0.068(3) Uiso 1 4 calc R . .
C11 C 0.5235(5) -0.1189(3) 0.4432(5) 0.0574(13) Uani 1 4 d . . .
H11A H 0.5624 -0.1583 0.4953 0.068(3) Uiso 1 4 calc R . .
H11B H 0.5753 -0.0779 0.4758 0.068(3) Uiso 1 4 calc R . .
C12 C 0.5347(5) -0.1305(2) 0.2992(5) 0.0515(12) Uani 1 4 d . . .
C13 C 0.4775(5) -0.0826(2) 0.2032(5) 0.0485(12) Uani 1 4 d . . .
C14 C 0.4922(5) -0.0949(3) 0.0721(5) 0.0611(14) Uani 1 4 d . . .
H14 H 0.4571 -0.0633 0.0063 0.054(3) Uiso 1 4 calc R . .
C15 C 0.5586(6) -0.1535(3) 0.0396(6) 0.0692(16) Uani 1 4 d . . .
H15 H 0.5663 -0.1613 -0.0484 0.054(3) Uiso 1 4 calc R . .
C16 C 0.6125(6) -0.1999(3) 0.1324(7) 0.0761(17) Uani 1 4 d . . .
H16 H 0.6563 -0.2394 0.1085 0.054(3) Uiso 1 4 calc R . .
C17 C 0.6025(5) -0.1884(3) 0.2629(6) 0.0662(15) Uani 1 4 d . . .
H17 H 0.6415 -0.2197 0.3275 0.054(3) Uiso 1 4 calc R . .
C18 C 0.1078(5) 0.1588(2) 0.3110(5) 0.0545(13) Uani 1 4 d . . .
H18 H 0.0607 0.1949 0.3434 0.054(3) Uiso 1 4 calc R . .
C19 C 0.1496(5) 0.1585(3) 0.1898(5) 0.0630(14) Uani 1 4 d . . .
H19 H 0.1364 0.1930 0.1252 0.054(3) Uiso 1 4 calc R . .
C20 C 0.2148(5) 0.0960(3) 0.1853(5) 0.0526(12) Uani 1 4 d . . .
H20 H 0.2553 0.0808 0.1152 0.054(3) Uiso 1 4 calc R . .

loop_
_atom_site_aniso_label
_atom_site_aniso_U_11
_atom_site_aniso_U_22
_atom_site_aniso_U_33
_atom_site_aniso_U_23
_atom_site_aniso_U_13
_atom_site_aniso_U_12
Cu1 0.0434(3) 0.0487(3) 0.0418(3) 0.0010(3) 0.0074(2) -0.0035(3)
Cu2 0.0446(3) 0.0414(3) 0.0437(3) 0.0024(3) 0.0059(2) -0.0011(3)
O1 0.062(2) 0.054(2) 0.057(2) -0.0018(16) 0.0197(17) 0.0023(17)
O2 0.0544(19) 0.0475(19) 0.0378(16) 0.0063(15) 0.0062(14) 0.0044(16)
O3 0.059(2) 0.0455(19) 0.065(2) 0.0065(17) 0.0226(17) 0.0048(17)
N1 0.049(2) 0.057(3) 0.046(2) 0.0020(19) 0.0102(18) -0.010(2)
N2 0.045(2) 0.039(2) 0.055(2) -0.0046(18) 0.0047(18) -0.0086(18)
N3 0.045(2) 0.044(2) 0.046(2) 0.0073(18) 0.0082(18) 0.0010(18)
N4 0.048(2) 0.042(2) 0.041(2) 0.0037(18) 0.0055(17) 0.0002(19)
C1 0.046(3) 0.058(3) 0.065(3) -0.019(3) 0.008(3) -0.014(3)
C2 0.059(4) 0.056(3) 0.090(4) -0.027(3) 0.010(3) -0.008(3)
C3 0.052(4) 0.090(5) 0.135(7) -0.058(5) 0.024(4) -0.014(4)
C4 0.071(4) 0.109(6) 0.114(6) -0.069(5) 0.051(4) -0.037(4)
C5 0.089(4) 0.080(4) 0.075(4) -0.031(3) 0.041(4) -0.030(4)
C6 0.055(3) 0.065(3) 0.064(3) -0.024(3) 0.021(3) -0.017(3)
C7 0.078(4) 0.075(4) 0.040(3) -0.005(3) 0.011(3) -0.022(3)
C8 0.055(3) 0.058(3) 0.045(3) 0.011(2) 0.006(2) -0.012(3)
C9 0.048(3) 0.047(3) 0.044(3) 0.012(2) 0.005(2) -0.007(2)
C10 0.047(3) 0.047(3) 0.055(3) 0.015(2) 0.004(2) -0.002(2)
C11 0.042(3) 0.051(3) 0.076(4) 0.003(3) 0.001(3) 0.000(2)
C12 0.041(3) 0.047(3) 0.067(3) -0.007(3) 0.012(2) -0.004(2)
C13 0.040(3) 0.041(3) 0.068(3) -0.006(2) 0.018(2) -0.007(2)
C14 0.053(3) 0.058(3) 0.076(4) 0.004(3) 0.020(3) -0.006(3)
C15 0.070(4) 0.065(4) 0.080(4) -0.019(3) 0.031(3) -0.016(3)
C16 0.070(4) 0.055(4) 0.112(5) -0.018(4) 0.041(4) -0.005(3)
C17 0.054(3) 0.051(3) 0.096(5) 0.007(3) 0.018(3) 0.005(3)
C18 0.048(3) 0.045(3) 0.071(3) 0.008(3) 0.010(3) 0.006(2)
C19 0.069(4) 0.061(4) 0.061(3) 0.025(3) 0.017(3) 0.003(3)
C20 0.057(3) 0.058(3) 0.045(3) 0.013(2) 0.015(2) -0.001(3)

loop_
_geom_bond_atom_site_label_1
_geom_bond_atom_site_label_2
_geom_bond_distance
_geom_bond_site_symmetry_2
_geom_bond_publ_flag
Cu1 O1 1.877(3) . ?
Cu1 O2 1.905(3) . ?
Cu1 N3 1.959(3) . ?
Cu1 N1 1.990(4) . ?
Cu2 O3 1.886(3) . ?
Cu2 O2 1.922(3) . ?
Cu2 N4 1.948(4) . ?
Cu2 N2 1.989(4) . ?
O1 C1 1.316(6) . ?
O2 C9 1.423(5) . ?
O3 C13 1.329(5) . ?
N1 C8 1.484(6) . ?
N1 C7 1.481(6) . ?
N2 C11 1.488(5) . ?
N2 C10 1.487(5) . ?
N3 C18 1.324(5) . ?
N3 N4 1.366(5) . ?
N4 C20 1.330(5) . ?
C1 C2 1.391(7) . ?
C1 C6 1.405(7) . ?
C2 C3 1.370(7) . ?
C3 C4 1.351(9) . ?
C4 C5 1.386(9) . ?
C5 C6 1.387(7) . ?
C6 C7 1.504(7) . ?
C8 C9 1.515(6) . ?
C9 C10 1.521(6) . ?
C11 C12 1.515(6) . ?
C12 C17 1.386(6) . ?
C12 C13 1.396(6) . ?
C13 C14 1.397(6) . ?
C14 C15 1.379(7) . ?
C15 C16 1.346(7) . ?
C16 C17 1.376(7) . ?
C18 C19 1.377(6) . ?
C19 C20 1.371(7) . ?
